data_2017129
loop_
_publ_author_name
'Kumarasinghe, Isuru R.'
'Hruby, Victor J.'
'Nichol, Gary S.'

_publ_section_title
;
 3-[1-(4-Sulfamoylphenyl)-5-<i>p</i>-tolyl-1<i>H</i>-pyrazol-3-yl]propanoic
 acid and
 3-[5-(4-bromophenyl)-1-(4-sulfamoylphenyl)-1<i>H</i>-pyrazol-3-yl]propanoic
 acid--dichloromethane--diethyl ether--water (2/0.72/1/1)
;
_journal_coeditor_code FN3023
_journal_issue 6
_journal_name_full 'Acta Crystallographica Section C'
_journal_page_first o296
_journal_page_last o299
_journal_paper_doi 10.1107/S010827010901676X
_journal_volume 65
_journal_year 2009
_chemical_formula_iupac 'C19 H19 N3 O4 S'
_chemical_formula_moiety 'C19 H19 N3 O4 S'
_chemical_formula_sum 'C19 H19 N3 O4 S'
_chemical_formula_weight 385.43
_chemical_name_systematic
;3-[1-(4-Sulfamoylphenyl)-5-<i>p</i>-tolyl-1<i>H</i>-pyrazol-3-yl]propanoic
 acid
;
_space_group_IT_number 2
_symmetry_cell_setting triclinic
_symmetry_space_group_name_Hall '-P 1'
_symmetry_space_group_name_H-M 'P -1'
_atom_sites_solution_hydrogens difmap
_atom_sites_solution_primary direct
_atom_sites_solution_secondary difmap
_audit_creation_method SHELXL97
_cell_angle_alpha 106.928(3)
_cell_angle_beta 97.777(3)
_cell_angle_gamma 101.077(3)
_cell_formula_units_Z 2
_cell_length_a 5.8382(14)
_cell_length_b 12.582(3)
_cell_length_c 13.279(3)
_cell_measurement_reflns_used 3944
_cell_measurement_temperature 115(2)
_cell_measurement_theta_max 26.0
_cell_measurement_theta_min 2.75
_cell_volume 896.6(4)
_computing_cell_refinement 'SAINT (Bruker, 2007)'
_computing_data_collection 'SMART (Bruker, 2007)'
_computing_data_reduction 'SAINT (Bruker, 2007)'
_computing_molecular_graphics
;
ORTEP3 for Windows (Farrugia, 1997) and Mercury (Version 2.2; Macrae
<i>et al.</i>,  2008)
;
_computing_publication_material 'SHELXTL (Sheldrick, 2008) and local programs'
_computing_structure_refinement 'SHELXTL (Sheldrick, 2008)'
_computing_structure_solution 'SHELXTL (Sheldrick, 2008)'
_diffrn_ambient_temperature 115(2)
_diffrn_measured_fraction_theta_full 0.987
_diffrn_measured_fraction_theta_max 0.987
_diffrn_measurement_device_type 'Bruker SMART 1000 CCD area-detector'
_diffrn_measurement_method 'thin-slice \w scans'
_diffrn_radiation_monochromator graphite
_diffrn_radiation_source 'sealed tube'
_diffrn_radiation_type MoK\a
_diffrn_radiation_wavelength 0.71073
_diffrn_reflns_av_R_equivalents 0.0254
_diffrn_reflns_av_sigmaI/netI 0.0351
_diffrn_reflns_limit_h_max 7
_diffrn_reflns_limit_h_min -7
_diffrn_reflns_limit_k_max 15
_diffrn_reflns_limit_k_min -15
_diffrn_reflns_limit_l_max 16
_diffrn_reflns_limit_l_min -16
_diffrn_reflns_number 6690
_diffrn_reflns_theta_full 25.53
_diffrn_reflns_theta_max 25.53
_diffrn_reflns_theta_min 1.64
_exptl_absorpt_coefficient_mu 0.212
_exptl_absorpt_correction_T_max 0.9889
_exptl_absorpt_correction_T_min 0.8977
_exptl_absorpt_correction_type numerical
_exptl_absorpt_process_details '(SADABS Version 2008/1; Sheldrick, 1996)'
_exptl_crystal_colour colourless
_exptl_crystal_density_diffrn 1.428
_exptl_crystal_density_method 'not measured'
_exptl_crystal_description prism
_exptl_crystal_F_000 404
_exptl_crystal_size_max 0.52
_exptl_crystal_size_mid 0.25
_exptl_crystal_size_min 0.15
_refine_diff_density_max 0.426
_refine_diff_density_min -0.408
_refine_ls_extinction_method none
_refine_ls_goodness_of_fit_ref 1.063
_refine_ls_hydrogen_treatment refall
_refine_ls_matrix_type full
_refine_ls_number_parameters 320
_refine_ls_number_reflns 3300
_refine_ls_number_restraints 0
_refine_ls_restrained_S_all 1.063
_refine_ls_R_factor_all 0.0452
_refine_ls_R_factor_gt 0.0374
_refine_ls_shift/su_max 0.000
_refine_ls_shift/su_mean 0.000
_refine_ls_structure_factor_coef Fsqd
_refine_ls_weighting_details 'calc w = 1/[\s^2^(Fo^2^)+(0.0648P)^2^+0.3322P] where P=(Fo^2^+2Fc^2^)/3'
_refine_ls_weighting_scheme calc
_refine_ls_wR_factor_gt 0.1020
_refine_ls_wR_factor_ref 0.1090
_reflns_number_gt 2824
_reflns_number_total 3300
_reflns_threshold_expression I>2\s(I)
_cod_data_source_file fn3023.cif
_cod_data_source_block I
_cod_original_cell_volume 896.5(4)
_cod_database_code 2017129
_cod_database_fobs_code 2017129

loop_
_symmetry_equiv_pos_as_xyz
'x, y, z'
'-x, -y, -z'

loop_
_atom_site_type_symbol
_atom_site_label
_atom_site_fract_x
_atom_site_fract_y
_atom_site_fract_z
_atom_site_U_iso_or_equiv
_atom_site_adp_type
_atom_site_calc_flag
_atom_site_refinement_flags
_atom_site_occupancy
_atom_site_disorder_assembly
_atom_site_disorder_group
S S1 -0.48826(7) 0.25029(4) 0.42341(3) 0.01551(15) Uani d . 1 . .
O O1 -0.6249(2) 0.15155(11) 0.33376(10) 0.0221(3) Uani d . 1 . .
O O2 -0.6121(2) 0.32605(11) 0.48363(10) 0.0209(3) Uani d . 1 . .
O O3 0.8431(2) 1.01701(11) 0.38423(11) 0.0269(3) Uani d . 1 . .
O O4 1.1563(2) 0.94718(12) 0.34640(12) 0.0247(3) Uani d . 1 . .
H H4O 1.222(5) 1.021(3) 0.354(2) 0.054(8) Uiso d . 1 . .
N N1 0.2549(3) 0.63100(12) 0.27877(12) 0.0171(3) Uani d . 1 . .
N N2 0.1831(3) 0.51422(12) 0.23132(12) 0.0164(3) Uani d . 1 . .
N N3 -0.3459(3) 0.20193(15) 0.50397(13) 0.0191(4) Uani d . 1 . .
H H3A -0.286(4) 0.250(2) 0.563(2) 0.028(6) Uiso d . 1 . .
H H3B -0.278(4) 0.150(2) 0.475(2) 0.040(7) Uiso d . 1 . .
C C1 0.2966(3) 0.47763(16) 0.14826(14) 0.0175(4) Uani d . 1 . .
C C2 0.4473(3) 0.57394(16) 0.14405(15) 0.0195(4) Uani d . 1 . .
H H2 0.554(4) 0.5750(17) 0.0932(17) 0.021(5) Uiso d . 1 . .
C C3 0.4159(3) 0.66676(15) 0.22625(14) 0.0171(4) Uani d . 1 . .
C C4 0.0243(3) 0.45057(15) 0.27776(13) 0.0156(4) Uani d . 1 . .
C C5 0.0334(3) 0.33912(16) 0.27229(14) 0.0175(4) Uani d . 1 . .
H H5 0.149(3) 0.3030(16) 0.2403(16) 0.013(5) Uiso d . 1 . .
C C6 -0.1226(3) 0.27852(16) 0.31774(14) 0.0175(4) Uani d . 1 . .
H H6 -0.112(3) 0.2031(18) 0.3141(16) 0.018(5) Uiso d . 1 . .
C C7 -0.2840(3) 0.33043(15) 0.36936(14) 0.0154(4) Uani d . 1 . .
C C8 -0.2889(3) 0.44215(15) 0.37791(14) 0.0180(4) Uani d . 1 . .
H H8 -0.402(4) 0.4767(17) 0.4124(17) 0.019(5) Uiso d . 1 . .
C C9 -0.1349(3) 0.50225(16) 0.33127(14) 0.0180(4) Uani d . 1 . .
H H9 -0.143(3) 0.5755(18) 0.3359(16) 0.018(5) Uiso d . 1 . .
C C10 0.2531(3) 0.35711(15) 0.07841(14) 0.0168(4) Uani d . 1 . .
C C11 0.4297(3) 0.29761(17) 0.08549(15) 0.0214(4) Uani d . 1 . .
H H11 0.578(4) 0.334(2) 0.1343(19) 0.032(6) Uiso d . 1 . .
C C12 0.3909(4) 0.18445(17) 0.02208(15) 0.0225(4) Uani d . 1 . .
H H12 0.516(4) 0.142(2) 0.029(2) 0.041(7) Uiso d . 1 . .
C C13 0.1770(3) 0.12691(16) -0.05111(14) 0.0203(4) Uani d . 1 . .
C C14 0.0036(4) 0.18796(17) -0.06031(15) 0.0227(4) Uani d . 1 . .
H H14 -0.143(4) 0.151(2) -0.114(2) 0.034(6) Uiso d . 1 . .
C C15 0.0396(3) 0.30120(17) 0.00393(15) 0.0211(4) Uani d . 1 . .
H H15 -0.085(4) 0.3428(19) -0.0031(18) 0.027(6) Uiso d . 1 . .
C C16 0.5447(3) 0.79016(16) 0.25976(16) 0.0187(4) Uani d . 1 . .
H H16A 0.452(4) 0.8383(19) 0.3009(18) 0.028(6) Uiso d . 1 . .
H H16B 0.557(4) 0.8101(18) 0.1985(18) 0.024(6) Uiso d . 1 . .
C C17 0.7966(3) 0.81288(16) 0.32558(16) 0.0198(4) Uani d . 1 . .
H H17A 0.890(4) 0.7658(18) 0.2871(17) 0.020(5) Uiso d . 1 . .
H H17B 0.792(4) 0.7959(18) 0.3901(19) 0.026(6) Uiso d . 1 . .
C C18 0.9303(3) 0.93609(15) 0.35570(14) 0.0177(4) Uani d . 1 . .
C C19 0.1375(4) 0.00314(17) -0.11757(17) 0.0266(5) Uani d . 1 . .
H H19A 0.155(4) -0.042(2) -0.071(2) 0.035(6) Uiso d . 1 . .
H H19B 0.250(4) -0.008(2) -0.165(2) 0.038(7) Uiso d . 1 . .
H H19C -0.017(5) -0.027(2) -0.164(2) 0.054(8) Uiso d . 1 . .

loop_
_atom_site_aniso_label
_atom_site_aniso_U_11
_atom_site_aniso_U_22
_atom_site_aniso_U_33
_atom_site_aniso_U_12
_atom_site_aniso_U_13
_atom_site_aniso_U_23
S1 0.0154(2) 0.0149(2) 0.0153(2) 0.00330(17) 0.00347(17) 0.00365(17)
O1 0.0210(7) 0.0199(7) 0.0194(7) -0.0009(5) 0.0010(5) 0.0025(5)
O2 0.0218(7) 0.0202(7) 0.0233(7) 0.0080(5) 0.0086(6) 0.0075(6)
O3 0.0286(8) 0.0184(7) 0.0346(8) 0.0097(6) 0.0118(6) 0.0052(6)
O4 0.0177(7) 0.0168(7) 0.0365(8) 0.0029(5) 0.0059(6) 0.0049(6)
N1 0.0188(8) 0.0136(7) 0.0164(8) 0.0026(6) 0.0016(6) 0.0028(6)
N2 0.0171(8) 0.0154(7) 0.0143(7) 0.0024(6) 0.0027(6) 0.0026(6)
N3 0.0241(9) 0.0180(8) 0.0150(8) 0.0079(7) 0.0045(7) 0.0031(7)
C1 0.0168(9) 0.0224(10) 0.0122(8) 0.0060(7) 0.0021(7) 0.0038(7)
C2 0.0207(10) 0.0215(9) 0.0151(9) 0.0042(7) 0.0050(8) 0.0040(7)
C3 0.0170(9) 0.0191(9) 0.0155(9) 0.0053(7) 0.0014(7) 0.0064(7)
C4 0.0133(9) 0.0187(9) 0.0113(8) 0.0007(7) -0.0007(7) 0.0032(7)
C5 0.0173(9) 0.0198(9) 0.0154(9) 0.0072(7) 0.0035(7) 0.0040(7)
C6 0.0195(9) 0.0157(9) 0.0169(9) 0.0056(7) 0.0026(7) 0.0044(7)
C7 0.0142(9) 0.0179(9) 0.0122(8) 0.0015(7) 0.0014(7) 0.0041(7)
C8 0.0181(10) 0.0199(9) 0.0149(9) 0.0067(7) 0.0046(7) 0.0019(7)
C9 0.0210(10) 0.0137(9) 0.0177(9) 0.0052(7) 0.0027(7) 0.0027(7)
C10 0.0183(9) 0.0192(9) 0.0117(9) 0.0030(7) 0.0048(7) 0.0033(7)
C11 0.0188(10) 0.0258(10) 0.0159(9) 0.0041(8) 0.0020(8) 0.0029(8)
C12 0.0248(11) 0.0238(10) 0.0197(10) 0.0108(8) 0.0052(8) 0.0049(8)
C13 0.0276(10) 0.0192(9) 0.0137(9) 0.0033(8) 0.0071(8) 0.0050(7)
C14 0.0206(10) 0.0242(10) 0.0173(9) 0.0008(8) 0.0004(8) 0.0024(8)
C15 0.0209(10) 0.0234(10) 0.0186(9) 0.0071(8) 0.0027(8) 0.0058(8)
C16 0.0201(10) 0.0184(9) 0.0195(10) 0.0046(7) 0.0062(8) 0.0078(8)
C17 0.0184(10) 0.0189(10) 0.0226(10) 0.0054(8) 0.0050(8) 0.0069(8)
C18 0.0194(9) 0.0195(9) 0.0139(9) 0.0054(7) 0.0029(7) 0.0047(7)
C19 0.0353(13) 0.0208(10) 0.0206(10) 0.0052(9) 0.0046(9) 0.0038(8)

loop_
_atom_type_symbol
_atom_type_description
_atom_type_scat_dispersion_real
_atom_type_scat_dispersion_imag
_atom_type_scat_source
C C 0.0033 0.0016 'International Tables Vol C Tables 4.2.6.8 and 6.1.1.4'
H H 0.0000 0.0000 'International Tables Vol C Tables 4.2.6.8 and 6.1.1.4'
N N 0.0061 0.0033 'International Tables Vol C Tables 4.2.6.8 and 6.1.1.4'
O O 0.0106 0.0060 'International Tables Vol C Tables 4.2.6.8 and 6.1.1.4'
S S 0.1246 0.1234 'International Tables Vol C Tables 4.2.6.8 and 6.1.1.4'

loop_
_geom_angle_atom_site_label_1
_geom_angle_atom_site_label_2
_geom_angle_atom_site_label_3
_geom_angle_site_symmetry_1
_geom_angle_site_symmetry_3
_geom_angle
_geom_angle_publ_flag
O1 S1 O2 . . 118.72(8) ?
O1 S1 N3 . . 106.37(9) ?
O1 S1 C7 . . 105.96(8) ?
O2 S1 N3 . . 107.94(9) ?
O2 S1 C7 . . 108.10(8) ?
N3 S1 C7 . . 109.54(9) ?
H4O O4 C18 . . 109.3(18) ?
N2 N1 C3 . . 105.55(14) ?
N1 N2 C1 . . 111.17(14) ?
N1 N2 C4 . . 118.11(14) ?
C1 N2 C4 . . 130.52(15) ?
S1 N3 H3A . . 113.0(16) ?
S1 N3 H3B . . 116.1(17) ?
H3A N3 H3B . . 121(2) ?
N2 C1 C2 . . 106.25(16) ?
N2 C1 C10 . . 124.67(16) ?
C2 C1 C10 . . 129.06(17) ?
C1 C2 H2 . . 125.3(12) ?
C1 C2 C3 . . 106.23(17) ?
H2 C2 C3 . . 128.5(12) ?
N1 C3 C2 . . 110.79(16) ?
N1 C3 C16 . . 120.90(16) ?
C2 C3 C16 . . 128.24(17) ?
N2 C4 C5 . . 120.44(16) ?
N2 C4 C9 . . 119.17(16) ?
C5 C4 C9 . . 120.37(16) ?
C4 C5 H5 . . 122.3(12) ?
C4 C5 C6 . . 119.62(17) ?
H5 C5 C6 . . 118.0(12) ?
C5 C6 H6 . . 118.3(12) ?
C5 C6 C7 . . 119.45(17) ?
H6 C6 C7 . . 122.2(12) ?
S1 C7 C6 . . 118.87(14) ?
S1 C7 C8 . . 119.94(14) ?
C6 C7 C8 . . 121.18(16) ?
C7 C8 H8 . . 120.7(12) ?
C7 C8 C9 . . 119.33(17) ?
H8 C8 C9 . . 119.9(12) ?
C4 C9 C8 . . 120.00(17) ?
C4 C9 H9 . . 121.7(13) ?
C8 C9 H9 . . 118.3(13) ?
C1 C10 C11 . . 119.66(16) ?
C1 C10 C15 . . 121.67(17) ?
C11 C10 C15 . . 118.66(17) ?
C10 C11 H11 . . 120.2(14) ?
C10 C11 C12 . . 120.48(18) ?
H11 C11 C12 . . 119.3(14) ?
C11 C12 H12 . . 120.0(15) ?
C11 C12 C13 . . 121.46(18) ?
H12 C12 C13 . . 118.6(15) ?
C12 C13 C14 . . 117.82(17) ?
C12 C13 C19 . . 120.40(18) ?
C14 C13 C19 . . 121.78(18) ?
C13 C14 H14 . . 119.1(14) ?
C13 C14 C15 . . 121.17(18) ?
H14 C14 C15 . . 119.7(14) ?
C10 C15 C14 . . 120.36(18) ?
C10 C15 H15 . . 119.4(13) ?
C14 C15 H15 . . 120.2(13) ?
C3 C16 H16A . . 110.0(13) ?
C3 C16 H16B . . 108.4(13) ?
C3 C16 C17 . . 111.73(15) ?
H16A C16 H16B . . 107.5(18) ?
H16A C16 C17 . . 110.5(13) ?
H16B C16 C17 . . 108.6(13) ?
C16 C17 H17A . . 112.0(12) ?
C16 C17 H17B . . 111.4(14) ?
C16 C17 C18 . . 111.88(15) ?
H17A C17 H17B . . 106.2(18) ?
H17A C17 C18 . . 107.9(12) ?
H17B C17 C18 . . 107.2(13) ?
O3 C18 O4 . . 123.06(17) ?
O3 C18 C17 . . 124.42(17) ?
O4 C18 C17 . . 112.52(15) ?
C13 C19 H19A . . 110.1(14) ?
C13 C19 H19B . . 111.8(14) ?
C13 C19 H19C . . 112.4(16) ?
H19A C19 H19B . . 108(2) ?
H19A C19 H19C . . 109(2) ?
H19B C19 H19C . . 105(2) ?

loop_
_geom_bond_atom_site_label_1
_geom_bond_atom_site_label_2
_geom_bond_site_symmetry_2
_geom_bond_distance
_geom_bond_publ_flag
S1 O1 . 1.4485(13) ?
S1 O2 . 1.4313(13) ?
S1 N3 . 1.5931(17) ?
S1 C7 . 1.7735(18) ?
O3 C18 . 1.211(2) ?
O4 H4O . 0.90(3) ?
O4 C18 . 1.326(2) ?
N1 N2 . 1.373(2) ?
N1 C3 . 1.330(2) ?
N2 C1 . 1.374(2) ?
N2 C4 . 1.428(2) ?
N3 H3A . 0.82(3) ?
N3 H3B . 0.85(3) ?
C1 C2 . 1.374(3) ?
C1 C10 . 1.481(2) ?
C2 H2 . 0.98(2) ?
C2 C3 . 1.408(2) ?
C3 C16 . 1.494(3) ?
C4 C5 . 1.394(3) ?
C4 C9 . 1.390(3) ?
C5 H5 . 0.96(2) ?
C5 C6 . 1.387(3) ?
C6 H6 . 0.95(2) ?
C6 C7 . 1.391(3) ?
C7 C8 . 1.383(3) ?
C8 H8 . 0.95(2) ?
C8 C9 . 1.388(3) ?
C9 H9 . 0.92(2) ?
C10 C11 . 1.394(3) ?
C10 C15 . 1.397(3) ?
C11 H11 . 0.95(2) ?
C11 C12 . 1.383(3) ?
C12 H12 . 0.99(3) ?
C12 C13 . 1.394(3) ?
C13 C14 . 1.396(3) ?
C13 C19 . 1.505(3) ?
C14 H14 . 0.97(2) ?
C14 C15 . 1.389(3) ?
C15 H15 . 0.98(2) ?
C16 H16A . 0.98(2) ?
C16 H16B . 0.93(2) ?
C16 C17 . 1.534(3) ?
C17 H17A . 0.97(2) ?
C17 H17B . 0.94(2) ?
C17 C18 . 1.504(3) ?
C19 H19A . 0.96(3) ?
C19 H19B . 0.98(3) ?
C19 H19C . 0.96(3) ?

loop_
_geom_hbond_atom_site_label_D
_geom_hbond_atom_site_label_H
_geom_hbond_atom_site_label_A
_geom_hbond_site_symmetry_A
_geom_hbond_distance_DH
_geom_hbond_distance_HA
_geom_hbond_distance_DA
_geom_hbond_angle_DHA
_geom_hbond_publ_flag
O4 H4O O1 1_765 0.90(3) 1.83(3) 2.705(2) 164(3) y
N3 H3A N1 2_566 0.82(3) 2.16(3) 2.941(2) 160(2) y
N3 H3B O3 1_445 0.85(3) 2.07(3) 2.910(2) 170(2) y
C8 H8 O2 2_466 0.95(2) 2.44(2) 3.167(2) 132.6(16) y
C16 H16A O4 1_455 0.98(2) 2.44(2) 3.387(2) 162.1(18) n

loop_
_geom_torsion_atom_site_label_1
_geom_torsion_atom_site_label_2
_geom_torsion_atom_site_label_3
_geom_torsion_atom_site_label_4
_geom_torsion_site_symmetry_1
_geom_torsion_site_symmetry_2
_geom_torsion_site_symmetry_3
_geom_torsion_site_symmetry_4
_geom_torsion
_geom_torsion_publ_flag
C3 N1 N2 C1 . . . . -0.96(19) ?
C3 N1 N2 C4 . . . . 174.50(15) ?
N1 N2 C1 C2 . . . . 0.9(2) ?
N1 N2 C1 C10 . . . . -177.90(16) ?
C4 N2 C1 C2 . . . . -173.84(17) ?
C4 N2 C1 C10 . . . . 7.4(3) ?
N2 C1 C2 C3 . . . . -0.5(2) ?
C10 C1 C2 C3 . . . . 178.26(18) ?
N2 N1 C3 C2 . . . . 0.6(2) ?
N2 N1 C3 C16 . . . . -176.73(15) ?
C1 C2 C3 N1 . . . . -0.1(2) ?
C1 C2 C3 C16 . . . . 177.01(18) ?
N1 N2 C4 C5 . . . . -148.48(16) ?
N1 N2 C4 C9 . . . . 29.7(2) ?
C1 N2 C4 C5 . . . . 25.9(3) ?
C1 N2 C4 C9 . . . . -155.91(18) ?
N2 C4 C5 C6 . . . . -179.90(15) ?
C9 C4 C5 C6 . . . . 2.0(3) ?
C4 C5 C6 C7 . . . . -0.8(3) ?
C5 C6 C7 S1 . . . . 178.08(13) ?
C5 C6 C7 C8 . . . . -1.2(3) ?
O1 S1 C7 C6 . . . . -59.09(16) ?
O1 S1 C7 C8 . . . . 120.17(15) ?
O2 S1 C7 C6 . . . . 172.65(13) ?
O2 S1 C7 C8 . . . . -8.09(17) ?
N3 S1 C7 C6 . . . . 55.27(16) ?
N3 S1 C7 C8 . . . . -125.47(15) ?
S1 C7 C8 C9 . . . . -177.27(13) ?
C6 C7 C8 C9 . . . . 2.0(3) ?
C7 C8 C9 C4 . . . . -0.8(3) ?
N2 C4 C9 C8 . . . . -179.32(15) ?
C5 C4 C9 C8 . . . . -1.2(3) ?
N2 C1 C10 C11 . . . . -110.9(2) ?
N2 C1 C10 C15 . . . . 69.9(2) ?
C2 C1 C10 C11 . . . . 70.6(3) ?
C2 C1 C10 C15 . . . . -108.6(2) ?
C1 C10 C11 C12 . . . . 179.00(17) ?
C15 C10 C11 C12 . . . . -1.8(3) ?
C10 C11 C12 C13 . . . . 0.6(3) ?
C11 C12 C13 C14 . . . . 1.4(3) ?
C11 C12 C13 C19 . . . . -178.80(18) ?
C12 C13 C14 C15 . . . . -2.2(3) ?
C19 C13 C14 C15 . . . . 177.99(18) ?
C13 C14 C15 C10 . . . . 1.0(3) ?
C1 C10 C15 C14 . . . . -179.82(17) ?
C11 C10 C15 C14 . . . . 1.0(3) ?
N1 C3 C16 C17 . . . . 100.8(2) ?
C2 C3 C16 C17 . . . . -76.0(2) ?
C3 C16 C17 C18 . . . . 177.72(16) ?
C16 C17 C18 O3 . . . . 40.4(3) ?
C16 C17 C18 O4 . . . . -138.85(16) ?

loop_
_cod_related_entry_id
_cod_related_entry_database
_cod_related_entry_code
1 ChemSpider 24726444
